data_7241090
loop_
_publ_author_name
'Braun, Doris Elfriede'
'Lampl, Martin'
'Kahlenberg, Volker'
'Wurst, Klaus'
'Schottenberger, Herwig'
'Hummel, Michael'
'Griesser, Ulrich J.'

_publ_section_title
;
 2-Mercaptoimidazolium halides: structural diversity, stability and
 spontaneous racemisation
;
_journal_name_full CrystEngComm
_journal_paper_doi 10.1039/D0CE00774A
_journal_year 2020
_chemical_absolute_configuration ad
_chemical_formula_moiety 'C6 H10 N3 O S, Br'
_chemical_formula_sum 'C6 H10 Br N3 O S'
_chemical_formula_weight 252.14
_space_group_IT_number 33
_space_group_name_Hall 'P 2c -2n'
_space_group_name_H-M_alt 'P n a 21'
_symmetry_cell_setting orthorhombic
_symmetry_space_group_name_Hall 'P 2c -2n'
_symmetry_space_group_name_H-M 'P n a 21'
_atom_sites_solution_hydrogens geom
_atom_sites_solution_primary direct
_atom_sites_solution_secondary difmap
_audit_conform_dict_location ftp://ftp.iucr.org/pub/cif_core.dic
_audit_conform_dict_name cif_core.dic
_audit_conform_dict_version 2.4
_audit_creation_date 2014-08-15T12:16:29-00:00
_audit_creation_method 'WinGX routine CIF_UPDATE'
_audit_update_record
;
2020-05-27 deposited with the CCDC.	2020-08-21 downloaded from the CCDC.
;
_cell_angle_alpha 90
_cell_angle_beta 90
_cell_angle_gamma 90
_cell_formula_units_Z 4
_cell_length_a 15.1584(6)
_cell_length_b 6.9422(3)
_cell_length_c 8.7807(4)
_cell_measurement_reflns_used 2397
_cell_measurement_temperature 203(2)
_cell_measurement_theta_max 28.127
_cell_measurement_theta_min 3.547
_cell_volume 924.02(7)
_computing_cell_refinement
;
        CrysAlisPro, Agilent Technologies,
        Version 1.171.37.31 (release 14-01-2014 CrysAlis171 .NET)
        (compiled Jan 14 2014,18:38:05)
;
_computing_data_collection
;
        CrysAlisPro, Agilent Technologies,
        Version 1.171.37.31 (release 14-01-2014 CrysAlis171 .NET)
        (compiled Jan 14 2014,18:38:05)
;
_computing_data_reduction
;
        CrysAlisPro, Agilent Technologies,
        Version 1.171.37.31 (release 14-01-2014 CrysAlis171 .NET)
        (compiled Jan 14 2014,18:38:05)
;
_computing_structure_refinement 'SHELXL-97 (Sheldrick, 1997)'
_computing_structure_solution 'SIR2002 (Burla et al., 2003)'
_diffrn_ambient_temperature 203(2)
_diffrn_detector 'CCD plate'
_diffrn_detector_area_resol_mean 10.3575
_diffrn_measured_fraction_theta_full 0.999
_diffrn_measured_fraction_theta_max 0.999
_diffrn_measurement_device 'four-circle diffractometer'
_diffrn_measurement_device_type 'Xcalibur, Ruby, Gemini ultra'
_diffrn_measurement_method '\w scans'
_diffrn_orient_matrix_UB_11 -0.026899
_diffrn_orient_matrix_UB_12 0.0199978
_diffrn_orient_matrix_UB_13 0.064186
_diffrn_orient_matrix_UB_21 -0.0080298
_diffrn_orient_matrix_UB_22 -0.0999439
_diffrn_orient_matrix_UB_23 0.0094426
_diffrn_orient_matrix_UB_31 0.0374387
_diffrn_orient_matrix_UB_32 -0.0070701
_diffrn_orient_matrix_UB_33 0.0481274
_diffrn_radiation_monochromator graphite
_diffrn_radiation_probe x-ray
_diffrn_radiation_type MoK\a
_diffrn_radiation_wavelength 0.71073
_diffrn_reflns_av_R_equivalents 0.0302
_diffrn_reflns_av_unetI/netI 0.0319
_diffrn_reflns_limit_h_max 15
_diffrn_reflns_limit_h_min -18
_diffrn_reflns_limit_k_max 6
_diffrn_reflns_limit_k_min -8
_diffrn_reflns_limit_l_max 10
_diffrn_reflns_limit_l_min -10
_diffrn_reflns_number 5309
_diffrn_reflns_theta_full 25.34
_diffrn_reflns_theta_max 25.34
_diffrn_reflns_theta_min 3.23
_diffrn_source 'Enhance (Mo) X-ray Source'
_exptl_absorpt_coefficient_mu 4.631
_exptl_absorpt_correction_T_max 1
_exptl_absorpt_correction_T_min 0.7956
_exptl_absorpt_correction_type multi-scan
_exptl_absorpt_process_details
;
        CrysAlisPro, Agilent Technologies,
        Version 1.171.37.31 (release 14-01-2014 CrysAlis171 .NET)
        (compiled Jan 14 2014,18:38:05)
        Empirical absorption correction using spherical harmonics,
 implemented in SCALE3 ABSPACK scaling algorithm.
;
_exptl_crystal_colour colourless
_exptl_crystal_density_diffrn 1.812
_exptl_crystal_density_method 'not measured'
_exptl_crystal_description 'prismatic fragment'
_exptl_crystal_F_000 504
_exptl_crystal_recrystallization_method 'Re-crystallisation from solvent: methanol'
_exptl_crystal_size_max 0.12
_exptl_crystal_size_mid 0.08
_exptl_crystal_size_min 0.02
_refine_diff_density_max 0.437
_refine_diff_density_min -0.247
_refine_diff_density_rms 0.066
_refine_ls_abs_structure_details 'Flack H D (1983), Acta Cryst. A39, 876-881'
_refine_ls_abs_structure_Flack 0.003(13)
_refine_ls_extinction_method none
_refine_ls_goodness_of_fit_ref 1.067
_refine_ls_hydrogen_treatment mixed
_refine_ls_matrix_type full
_refine_ls_number_parameters 116
_refine_ls_number_reflns 1674
_refine_ls_number_restraints 3
_refine_ls_restrained_S_all 1.076
_refine_ls_R_factor_all 0.0344
_refine_ls_R_factor_gt 0.0287
_refine_ls_shift/su_max 0
_refine_ls_shift/su_mean 0
_refine_ls_structure_factor_coef Fsqd
_refine_ls_weighting_details 'calc w=1/[\s^2^(Fo^2^)+(0.0133P)^2^+1.6419P] where P=(Fo^2^+2Fc^2^)/3'
_refine_ls_weighting_scheme calc
_refine_ls_wR_factor_gt 0.0585
_refine_ls_wR_factor_ref 0.0606
_reflns_number_gt 1527
_reflns_number_total 1674
_reflns_threshold_expression >2sigma(I)
_cod_data_source_file d0ce00774a2.cif
_cod_data_source_block ml139_2
_cod_database_code 7241090

loop_
_symmetry_equiv_pos_as_xyz
'x, y, z'
'-x, -y, z+1/2'
'-x+1/2, y+1/2, z+1/2'
'x+1/2, -y+1/2, z'

loop_
_atom_site_label
_atom_site_type_symbol
_atom_site_fract_x
_atom_site_fract_y
_atom_site_fract_z
_atom_site_U_iso_or_equiv
_atom_site_adp_type
_atom_site_occupancy
_atom_site_symmetry_multiplicity
_atom_site_calc_flag
_atom_site_refinement_flags
_atom_site_disorder_assembly
_atom_site_disorder_group
Br Br -0.11047(2) 0.25202(6) 0.04635(9) 0.02707(12) Uani 1 1 d . . .
S1 S 0.13239(7) 0.00537(15) 0.02523(16) 0.0236(3) Uani 1 1 d . . .
O10 O 0.0754(2) 0.1451(6) 0.3570(4) 0.0407(10) Uani 1 1 d D . .
H10 H 0.074(3) 0.030(5) 0.414(5) 0.049 Uiso 1 1 d D . .
N5 N 0.1401(2) 0.3832(5) 0.1057(4) 0.0186(8) Uani 1 1 d . . .
N8 N 0.0928(2) 0.3412(5) -0.1203(4) 0.0171(7) Uani 1 1 d . . .
N6 N 0.1204(2) 0.5650(4) 0.0503(6) 0.0250(8) Uani 1 1 d . . .
C11 C 0.0632(4) 0.2509(8) -0.2629(6) 0.0320(12) Uani 1 1 d . . .
H11A H 0.0973 0.135 -0.2815 0.048 Uiso 1 1 calc R . .
H11B H 0.0715 0.3402 -0.3467 0.048 Uiso 1 1 calc R . .
H11C H 0.0012 0.2179 -0.2547 0.048 Uiso 1 1 calc R . .
C2 C 0.1935(3) 0.0056(7) 0.2039(5) 0.0215(10) Uani 1 1 d . . .
H2A H 0.187 -0.121 0.252 0.026 Uiso 1 1 calc R . .
H2B H 0.2562 0.0243 0.1814 0.026 Uiso 1 1 calc R . .
C4 C 0.1794(3) 0.3597(7) 0.2559(5) 0.0247(10) Uani 1 1 d . . .
H4A H 0.1536 0.4538 0.3261 0.03 Uiso 1 1 calc R . .
H4B H 0.2429 0.3848 0.2497 0.03 Uiso 1 1 calc R . .
C3 C 0.1644(3) 0.1592(7) 0.3167(5) 0.0228(10) Uani 1 1 d D . .
H3 H 0.195(2) 0.137(7) 0.417(3) 0.027 Uiso 1 1 d D . .
C7 C 0.0916(3) 0.5316(6) -0.0863(5) 0.0246(10) Uani 1 1 d . . .
H7 H 0.0722 0.6279 -0.1537 0.03 Uiso 1 1 calc R . .
C9 C 0.1232(2) 0.2505(6) 0.0038(4) 0.0182(10) Uani 1 1 d . . .

loop_
_atom_site_aniso_label
_atom_site_aniso_U_11
_atom_site_aniso_U_22
_atom_site_aniso_U_33
_atom_site_aniso_U_23
_atom_site_aniso_U_13
_atom_site_aniso_U_12
Br 0.0343(2) 0.0254(2) 0.0215(2) -0.0050(2) 0.0041(4) 0.00321(16)
S1 0.0330(5) 0.0128(4) 0.0248(7) -0.0012(6) -0.0034(6) 0.0008(4)
O10 0.043(2) 0.044(3) 0.035(2) 0.007(2) 0.0079(17) 0.005(2)
N5 0.0241(19) 0.015(2) 0.0169(18) -0.0006(15) -0.0004(14) -0.0005(15)
N8 0.0252(19) 0.0148(19) 0.0112(18) 0.0004(16) -0.0006(14) -0.0022(15)
N6 0.041(2) 0.0096(15) 0.024(2) 0.004(3) -0.005(2) -0.0006(12)
C11 0.043(3) 0.032(3) 0.022(3) -0.004(2) -0.006(2) -0.004(2)
C2 0.021(2) 0.020(2) 0.024(2) 0.008(2) 0.0013(18) 0.0035(18)
C4 0.033(3) 0.024(3) 0.017(2) -0.003(2) -0.0030(19) -0.004(2)
C3 0.021(2) 0.024(2) 0.023(3) 0.004(2) 0.0000(18) 0.0009(18)
C7 0.034(3) 0.016(3) 0.023(3) 0.007(2) 0.003(2) 0.0024(19)
C9 0.0172(19) 0.016(2) 0.022(3) -0.002(2) 0.0040(13) -0.0014(16)

loop_
_atom_type_symbol
_atom_type_description
_atom_type_scat_dispersion_real
_atom_type_scat_dispersion_imag
_atom_type_scat_source
C C 0.0033 0.0016 'International Tables Vol C Tables 4.2.6.8 and 6.1.1.4'
H H 0 0 'International Tables Vol C Tables 4.2.6.8 and 6.1.1.4'
N N 0.0061 0.0033 'International Tables Vol C Tables 4.2.6.8 and 6.1.1.4'
O O 0.0106 0.006 'International Tables Vol C Tables 4.2.6.8 and 6.1.1.4'
S S 0.1246 0.1234 'International Tables Vol C Tables 4.2.6.8 and 6.1.1.4'
Br Br -0.2901 2.4595 'International Tables Vol C Tables 4.2.6.8 and 6.1.1.4'

loop_
_geom_angle_atom_site_label_1
_geom_angle_atom_site_label_2
_geom_angle_atom_site_label_3
_geom_angle
_geom_angle_site_symmetry_1
_geom_angle_site_symmetry_3
_geom_angle_publ_flag
C9 S1 C2 97.7(2) . . ?
C3 O10 H10 102(3) . . ?
C9 N5 N6 111.1(4) . . ?
C9 N5 C4 128.3(4) . . ?
N6 N5 C4 120.5(4) . . ?
C9 N8 C7 106.5(4) . . ?
C9 N8 C11 126.6(4) . . ?
C7 N8 C11 126.8(4) . . ?
C7 N6 N5 103.5(3) . . ?
N8 C11 H11A 109.5 . . ?
N8 C11 H11B 109.5 . . ?
H11A C11 H11B 109.5 . . ?
N8 C11 H11C 109.5 . . ?
H11A C11 H11C 109.5 . . ?
H11B C11 H11C 109.5 . . ?
C3 C2 S1 114.5(3) . . ?
C3 C2 H2A 108.6 . . ?
S1 C2 H2A 108.6 . . ?
C3 C2 H2B 108.6 . . ?
S1 C2 H2B 108.6 . . ?
H2A C2 H2B 107.6 . . ?
N5 C4 C3 111.2(4) . . ?
N5 C4 H4A 109.4 . . ?
C3 C4 H4A 109.4 . . ?
N5 C4 H4B 109.4 . . ?
C3 C4 H4B 109.4 . . ?
H4A C4 H4B 108 . . ?
O10 C3 C4 107.4(4) . . ?
O10 C3 C2 113.3(4) . . ?
C4 C3 C2 111.9(4) . . ?
O10 C3 H3 102(2) . . ?
C4 C3 H3 113(3) . . ?
C2 C3 H3 109(3) . . ?
N6 C7 N8 111.9(4) . . ?
N6 C7 H7 124 . . ?
N8 C7 H7 124 . . ?
N5 C9 N8 107.0(4) . . ?
N5 C9 S1 127.3(3) . . ?
N8 C9 S1 125.6(3) . . ?

loop_
_geom_bond_atom_site_label_1
_geom_bond_atom_site_label_2
_geom_bond_distance
_geom_bond_site_symmetry_2
_geom_bond_publ_flag
S1 C9 1.718(4) . ?
S1 C2 1.822(4) . ?
O10 C3 1.399(5) . ?
O10 H10 0.94(2) . ?
N5 C9 1.309(5) . ?
N5 N6 1.385(5) . ?
N5 C4 1.456(5) . ?
N8 C9 1.341(5) . ?
N8 C7 1.354(5) . ?
N8 C11 1.471(6) . ?
N6 C7 1.298(7) . ?
C11 H11A 0.97 . ?
C11 H11B 0.97 . ?
C11 H11C 0.97 . ?
C2 C3 1.521(6) . ?
C2 H2A 0.98 . ?
C2 H2B 0.98 . ?
C4 C3 1.508(6) . ?
C4 H4A 0.98 . ?
C4 H4B 0.98 . ?
C3 H3 1.004(19) . ?
C7 H7 0.94 . ?

loop_
_geom_hbond_atom_site_label_D
_geom_hbond_atom_site_label_H
_geom_hbond_atom_site_label_A
_geom_hbond_distance_DH
_geom_hbond_distance_HA
_geom_hbond_distance_DA
_geom_hbond_angle_DHA
_geom_hbond_site_symmetry_A
O10 H10 Br 0.94(2) 2.34(2) 3.263(4) 165(4) 2

loop_
_geom_torsion_atom_site_label_1
_geom_torsion_atom_site_label_2
_geom_torsion_atom_site_label_3
_geom_torsion_atom_site_label_4
_geom_torsion
_geom_torsion_site_symmetry_1
_geom_torsion_site_symmetry_2
_geom_torsion_site_symmetry_3
_geom_torsion_site_symmetry_4
_geom_torsion_publ_flag
C9 N5 N6 C7 0.2(4) . . . . ?
C4 N5 N6 C7 176.7(4) . . . . ?
C9 S1 C2 C3 38.8(4) . . . . ?
C9 N5 C4 C3 -25.3(6) . . . . ?
N6 N5 C4 C3 158.9(4) . . . . ?
N5 C4 C3 O10 -72.5(5) . . . . ?
N5 C4 C3 C2 52.4(5) . . . . ?
S1 C2 C3 O10 58.5(5) . . . . ?
S1 C2 C3 C4 -63.1(4) . . . . ?
N5 N6 C7 N8 -0.6(5) . . . . ?
C9 N8 C7 N6 0.8(5) . . . . ?
C11 N8 C7 N6 178.6(4) . . . . ?
N6 N5 C9 N8 0.4(4) . . . . ?
C4 N5 C9 N8 -175.8(4) . . . . ?
N6 N5 C9 S1 -176.6(3) . . . . ?
C4 N5 C9 S1 7.2(6) . . . . ?
C7 N8 C9 N5 -0.7(4) . . . . ?
C11 N8 C9 N5 -178.4(4) . . . . ?
C7 N8 C9 S1 176.4(3) . . . . ?
C11 N8 C9 S1 -1.4(6) . . . . ?
C2 S1 C9 N5 -12.3(4) . . . . ?
C2 S1 C9 N8 171.3(3) . . . . ?
